data_4064495
loop_
_publ_author_name
'Hashmi, A. Stephen K.'
'Lothsch\"utz, Christian'
'B\"ohling, Constantin'
'Rominger, Frank'

_publ_section_title
;
 From Isonitriles to Carbenes: Synthesis of New NAC&#x2212; and
 NHC&#x2212;Palladium(II) Compounds and Their Catalytic Activity
;
_journal_issue 8
_journal_name_full Organometallics
_journal_page_first 2411
_journal_paper_doi 10.1021/om200141s
_journal_volume 30
_journal_year 2011
_chemical_formula_sum 'C21 H28 Cl2 N3 P Pd'
_chemical_formula_weight 530.73
_chemical_name_common 'in manuscript 18'
_chemical_name_systematic
; 
 ? 
;
_space_group_IT_number 14
_symmetry_cell_setting monoclinic
_symmetry_space_group_name_Hall '-P 2ybc'
_symmetry_space_group_name_H-M 'P 1 21/c 1'
_atom_sites_solution_hydrogens geom
_atom_sites_solution_primary direct
_atom_sites_solution_secondary difmap
_audit_creation_method SHELXL-97
_cell_angle_alpha 90.00
_cell_angle_beta 107.509(2)
_cell_angle_gamma 90.00
_cell_formula_units_Z 8
_cell_length_a 23.278(3)
_cell_length_b 12.3004(13)
_cell_length_c 18.1142(19)
_cell_measurement_reflns_used 6144
_cell_measurement_temperature 200(2)
_cell_measurement_theta_max 23.46
_cell_measurement_theta_min 2.36
_cell_volume 4946.3(10)
_computing_cell_refinement 'Bruker SAINT'
_computing_data_collection 'Bruker APEX'
_computing_data_reduction 'Bruker SAINT'
_computing_molecular_graphics 'Bruker SHELXTL'
_computing_publication_material 'Bruker SHELXTL'
_computing_structure_refinement 'SHELXL-97 (Sheldrick, 2008)'
_computing_structure_solution 'SHELXS-97 (Sheldrick, 2008)'
_diffrn_ambient_temperature 200(2)
_diffrn_measured_fraction_theta_full 0.996
_diffrn_measured_fraction_theta_max 0.996
_diffrn_measurement_device_type 'Bruker APEX'
_diffrn_measurement_method '\w scans'
_diffrn_radiation_monochromator graphite
_diffrn_radiation_source 'fine-focus sealed tube'
_diffrn_radiation_type MoK\a
_diffrn_radiation_wavelength 0.71073
_diffrn_reflns_av_R_equivalents 0.0544
_diffrn_reflns_av_sigmaI/netI 0.0496
_diffrn_reflns_limit_h_max 31
_diffrn_reflns_limit_h_min -31
_diffrn_reflns_limit_k_max 16
_diffrn_reflns_limit_k_min -16
_diffrn_reflns_limit_l_max 24
_diffrn_reflns_limit_l_min -23
_diffrn_reflns_number 51776
_diffrn_reflns_theta_full 28.36
_diffrn_reflns_theta_max 28.36
_diffrn_reflns_theta_min 0.92
_exptl_absorpt_coefficient_mu 1.042
_exptl_absorpt_correction_T_max 0.9120
_exptl_absorpt_correction_T_min 0.8593
_exptl_absorpt_correction_type multi-scan
_exptl_absorpt_process_details
;
Sheldrick, G. M. (2008). <i>SADABS</i>. University of G\"ottingen, Germany.
;
_exptl_crystal_colour colourless
_exptl_crystal_density_diffrn 1.425
_exptl_crystal_density_method 'not measured'
_exptl_crystal_description polyhedron
_exptl_crystal_F_000 2160
_exptl_crystal_size_max 0.15
_exptl_crystal_size_mid 0.11
_exptl_crystal_size_min 0.09
_refine_diff_density_max 0.903
_refine_diff_density_min -0.942
_refine_diff_density_rms 0.093
_refine_ls_extinction_method none
_refine_ls_goodness_of_fit_ref 1.160
_refine_ls_hydrogen_treatment constr
_refine_ls_matrix_type full
_refine_ls_number_parameters 535
_refine_ls_number_reflns 12327
_refine_ls_number_restraints 84
_refine_ls_restrained_S_all 1.166
_refine_ls_R_factor_all 0.0891
_refine_ls_R_factor_gt 0.0631
_refine_ls_shift/su_max 0.001
_refine_ls_shift/su_mean 0.000
_refine_ls_structure_factor_coef Fsqd
_refine_ls_weighting_details 'calc w=1/[\s^2^(Fo^2^)+(0.0336P)^2^+6.0555P] where P=(Fo^2^+2Fc^2^)/3'
_refine_ls_weighting_scheme calc
_refine_ls_wR_factor_gt 0.1102
_refine_ls_wR_factor_ref 0.1191
_reflns_number_gt 9339
_reflns_number_total 12327
_reflns_threshold_expression >2sigma(I)
_cod_data_source_file om200141s_si_002.cif
_cod_data_source_block clo19
_cod_depositor_comments
;
The following automatic conversions were performed:

'_symmetry_cell_setting' value 'Monoclinic' changed to 'monoclinic'
according to /home/saulius/struct/CIF-dictionaries/cif_core.dic
dictionary named 'cif_core.dic' version 2.4.1 from 2010-06-29.

Automatic conversion script
Id: cif_fix_values 1715 2011-07-08 13:25:40Z adriana 
;
_cod_original_cell_volume 4946.2(9)
_cod_original_sg_symbol_H-M P2(1)/c
_cod_database_code 4064495

loop_
_symmetry_equiv_pos_as_xyz
'x, y, z'
'-x, y+1/2, -z+1/2'
'-x, -y, -z'
'x, -y-1/2, z-1/2'

loop_
_atom_site_label
_atom_site_type_symbol
_atom_site_fract_x
_atom_site_fract_y
_atom_site_fract_z
_atom_site_U_iso_or_equiv
_atom_site_adp_type
_atom_site_occupancy
_atom_site_symmetry_multiplicity
_atom_site_calc_flag
_atom_site_refinement_flags
_atom_site_disorder_assembly
_atom_site_disorder_group
Pd1 Pd 0.098664(13) 0.24693(3) 0.016118(17) 0.02745(8) Uani 1 1 d . . .
Pd2 Pd 0.406773(14) 0.74320(3) 0.008510(18) 0.03091(9) Uani 1 1 d . . .
Cl1 Cl 0.09391(6) 0.18111(11) -0.10660(7) 0.0490(3) Uani 1 1 d . . .
Cl2 Cl 0.42879(6) 0.67545(13) 0.13507(7) 0.0625(4) Uani 1 1 d . . .
Cl3 Cl 0.08474(5) 0.56129(9) 0.61828(7) 0.0435(3) Uani 1 1 d . . .
Cl4 Cl 0.59862(5) 0.56055(9) 0.09516(7) 0.0407(3) Uani 1 1 d . . .
P1 P 0.09840(5) 0.29655(8) 0.13452(6) 0.0250(2) Uani 1 1 d . . .
P2 P 0.38960(5) 0.79651(9) -0.11355(6) 0.0267(2) Uani 1 1 d . . .
N2 N 0.02853(15) 0.1482(3) 0.02003(19) 0.0315(8) Uani 1 1 d . . .
H2A H 0.0011 0.1459 -0.0286 0.038 Uiso 1 1 calc R . .
H2B H 0.0432 0.0789 0.0321 0.038 Uiso 1 1 calc R . .
N3 N 0.47191(15) 0.6479(3) -0.0133(2) 0.0326(8) Uani 1 1 d . . .
H3A H 0.5048 0.6473 0.0303 0.039 Uiso 1 1 calc R . .
H3B H 0.4575 0.5778 -0.0214 0.039 Uiso 1 1 calc R . .
C1 C 0.16983(19) 0.3340(3) 0.0232(2) 0.0313(9) Uani 1 1 d . . .
N1 N 0.21341(17) 0.3809(3) 0.0309(2) 0.0380(9) Uani 1 1 d . . .
C2 C 0.2714(2) 0.4388(4) 0.0470(3) 0.0478(12) Uani 1 1 d D . .
C3 C 0.2766(3) 0.5081(6) 0.1169(4) 0.105(3) Uani 1 1 d D . .
H3C H 0.2442 0.5622 0.1045 0.158 Uiso 1 1 calc R . .
H3D H 0.3156 0.5452 0.1321 0.158 Uiso 1 1 calc R . .
H3E H 0.2732 0.4622 0.1596 0.158 Uiso 1 1 calc R . .
C4 C 0.2700(3) 0.5066(5) -0.0227(3) 0.0695(17) Uani 1 1 d D . .
H4A H 0.2666 0.4589 -0.0672 0.104 Uiso 1 1 calc R . .
H4B H 0.3071 0.5493 -0.0119 0.104 Uiso 1 1 calc R . .
H4C H 0.2353 0.5558 -0.0345 0.104 Uiso 1 1 calc R . .
C5 C 0.3200(3) 0.3538(6) 0.0612(5) 0.104(3) Uani 1 1 d D . .
H5A H 0.3148 0.3112 0.0140 0.156 Uiso 1 1 calc R . .
H5B H 0.3173 0.3057 0.1031 0.156 Uiso 1 1 calc R . .
H5C H 0.3595 0.3893 0.0758 0.156 Uiso 1 1 calc R . .
C11 C 0.16940(18) 0.2730(3) 0.2082(2) 0.0278(9) Uani 1 1 d . . .
C12 C 0.1980(2) 0.1748(4) 0.2077(3) 0.0474(12) Uani 1 1 d . . .
H12 H 0.1791 0.1206 0.1711 0.057 Uiso 1 1 calc R . .
C13 C 0.2539(2) 0.1545(4) 0.2600(3) 0.0529(14) Uani 1 1 d . . .
H13 H 0.2732 0.0868 0.2588 0.063 Uiso 1 1 calc R . .
C14 C 0.2815(2) 0.2311(4) 0.3132(3) 0.0517(13) Uani 1 1 d . . .
H14 H 0.3201 0.2173 0.3487 0.062 Uiso 1 1 calc R . .
C15 C 0.2531(2) 0.3282(5) 0.3149(3) 0.0668(17) Uani 1 1 d . . .
H15 H 0.2720 0.3818 0.3521 0.080 Uiso 1 1 calc R . .
C16 C 0.1968(2) 0.3489(4) 0.2627(3) 0.0522(14) Uani 1 1 d . . .
H16 H 0.1772 0.4161 0.2648 0.063 Uiso 1 1 calc R . .
C17 C 0.04238(19) 0.2047(3) 0.1524(2) 0.0325(9) Uani 1 1 d . . .
H17A H 0.0619 0.1366 0.1766 0.039 Uiso 1 1 calc R . .
H17B H 0.0227 0.2392 0.1879 0.039 Uiso 1 1 calc R . .
C18 C -0.00368(19) 0.1804(4) 0.0757(3) 0.0369(10) Uani 1 1 d . . .
H18A H -0.0305 0.1207 0.0817 0.044 Uiso 1 1 calc R . .
H18B H -0.0287 0.2455 0.0565 0.044 Uiso 1 1 calc R . .
C21 C 0.07602(17) 0.4340(3) 0.1458(2) 0.0261(8) Uani 1 1 d . . .
C22 C 0.0610(2) 0.4632(4) 0.2116(3) 0.0403(11) Uani 1 1 d . . .
H22 H 0.0606 0.4099 0.2494 0.048 Uiso 1 1 calc R . .
C23 C 0.0465(2) 0.5697(4) 0.2222(3) 0.0504(13) Uani 1 1 d . . .
H23 H 0.0362 0.5894 0.2673 0.061 Uiso 1 1 calc R . .
C24 C 0.0469(2) 0.6473(4) 0.1679(3) 0.0498(13) Uani 1 1 d . . .
H24 H 0.0368 0.7204 0.1755 0.060 Uiso 1 1 calc R . .
C25 C 0.0617(2) 0.6194(4) 0.1032(3) 0.0489(13) Uani 1 1 d . . .
H25 H 0.0620 0.6734 0.0658 0.059 Uiso 1 1 calc R . .
C26 C 0.0763(2) 0.5125(3) 0.0915(2) 0.0359(10) Uani 1 1 d . . .
H26 H 0.0866 0.4935 0.0462 0.043 Uiso 1 1 calc R . .
C31 C 0.40831(18) 0.9353(3) -0.1279(2) 0.0303(9) Uani 1 1 d . . .
C32 C 0.4150(2) 0.9674(4) -0.1980(3) 0.0445(12) Uani 1 1 d . . .
H32 H 0.4111 0.9155 -0.2381 0.053 Uiso 1 1 calc R . .
C33 C 0.4272(2) 1.0741(4) -0.2100(3) 0.0527(13) Uani 1 1 d . . .
H33 H 0.4327 1.0951 -0.2578 0.063 Uiso 1 1 calc R . .
C34 C 0.4314(2) 1.1502(4) -0.1536(3) 0.0555(14) Uani 1 1 d . . .
H34 H 0.4396 1.2239 -0.1623 0.067 Uiso 1 1 calc R . .
C35 C 0.4236(3) 1.1197(4) -0.0846(3) 0.0618(16) Uani 1 1 d . . .
H35 H 0.4258 1.1730 -0.0459 0.074 Uiso 1 1 calc R . .
C36 C 0.4128(2) 1.0125(4) -0.0704(3) 0.0479(12) Uani 1 1 d . . .
H36 H 0.4084 0.9918 -0.0219 0.057 Uiso 1 1 calc R . .
C37 C 0.43757(19) 0.7058(3) -0.1479(2) 0.0324(9) Uani 1 1 d . . .
H37A H 0.4155 0.6382 -0.1686 0.039 Uiso 1 1 calc R . .
H37B H 0.4500 0.7412 -0.1898 0.039 Uiso 1 1 calc R . .
C38 C 0.49272(19) 0.6796(4) -0.0800(3) 0.0375(10) Uani 1 1 d . . .
H38A H 0.5157 0.6193 -0.0938 0.045 Uiso 1 1 calc R . .
H38B H 0.5193 0.7440 -0.0665 0.045 Uiso 1 1 calc R . .
C41 C 0.31282(18) 0.7743(3) -0.1723(2) 0.0299(9) Uani 1 1 d . . .
C42 C 0.2754(2) 0.8581(4) -0.2078(3) 0.0419(11) Uani 1 1 d . . .
H42 H 0.2905 0.9302 -0.2049 0.050 Uiso 1 1 calc R . .
C43 C 0.2157(2) 0.8368(4) -0.2479(3) 0.0531(14) Uani 1 1 d . . .
H43 H 0.1900 0.8948 -0.2721 0.064 Uiso 1 1 calc R . .
C44 C 0.1934(2) 0.7334(4) -0.2529(3) 0.0511(13) Uani 1 1 d . . .
H44 H 0.1526 0.7192 -0.2812 0.061 Uiso 1 1 calc R . .
C45 C 0.2307(2) 0.6501(4) -0.2169(3) 0.0531(14) Uani 1 1 d . . .
H45 H 0.2152 0.5782 -0.2196 0.064 Uiso 1 1 calc R . .
C46 C 0.2903(2) 0.6698(4) -0.1768(3) 0.0433(12) Uani 1 1 d . . .
H46 H 0.3157 0.6116 -0.1523 0.052 Uiso 1 1 calc R . .
C6 C 0.3380(2) 0.8251(4) 0.0179(3) 0.0415(11) Uani 1 1 d . . .
N6 N 0.29432(19) 0.8653(4) 0.0190(2) 0.0500(11) Uani 1 1 d . A .
C7 C 0.2370(3) 0.9097(5) 0.0237(4) 0.0685(16) Uani 1 1 d DU . .
C8 C 0.2430(9) 1.0231(13) 0.0531(15) 0.155(14) Uani 0.52(2) 1 d PDU A 1
H8A H 0.2578 1.0696 0.0187 0.233 Uiso 0.52(2) 1 calc PR A 1
H8B H 0.2716 1.0251 0.1053 0.233 Uiso 0.52(2) 1 calc PR A 1
H8C H 0.2037 1.0495 0.0546 0.233 Uiso 0.52(2) 1 calc PR A 1
C9 C 0.2146(10) 0.832(2) 0.0715(15) 0.184(17) Uani 0.52(2) 1 d PDU A 1
H9A H 0.2103 0.7598 0.0476 0.276 Uiso 0.52(2) 1 calc PR A 1
H9B H 0.1754 0.8566 0.0748 0.276 Uiso 0.52(2) 1 calc PR A 1
H9C H 0.2434 0.8284 0.1236 0.276 Uiso 0.52(2) 1 calc PR A 1
C10 C 0.1923(6) 0.9120(14) -0.0587(7) 0.083(5) Uani 0.52(2) 1 d PDU A 1
H10A H 0.2059 0.9650 -0.0902 0.125 Uiso 0.52(2) 1 calc PR A 1
H10B H 0.1523 0.9327 -0.0560 0.125 Uiso 0.52(2) 1 calc PR A 1
H10C H 0.1902 0.8397 -0.0821 0.125 Uiso 0.52(2) 1 calc PR A 1
C8B C 0.1927(8) 0.8232(16) 0.0024(17) 0.178(19) Uani 0.48(2) 1 d PDU A 2
H8B1 H 0.2067 0.7606 0.0365 0.268 Uiso 0.48(2) 1 calc PR A 2
H8B2 H 0.1871 0.8016 -0.0514 0.268 Uiso 0.48(2) 1 calc PR A 2
H8B3 H 0.1543 0.8491 0.0077 0.268 Uiso 0.48(2) 1 calc PR A 2
C9B C 0.2303(12) 1.0113(18) -0.0200(18) 0.22(2) Uani 0.48(2) 1 d PDU A 2
H9B1 H 0.2646 1.0589 0.0037 0.327 Uiso 0.48(2) 1 calc PR A 2
H9B2 H 0.1929 1.0474 -0.0195 0.327 Uiso 0.48(2) 1 calc PR A 2
H9B3 H 0.2288 0.9955 -0.0736 0.327 Uiso 0.48(2) 1 calc PR A 2
C10B C 0.2508(8) 0.935(2) 0.1098(8) 0.125(10) Uani 0.48(2) 1 d PDU A 2
H10D H 0.2805 0.9944 0.1238 0.188 Uiso 0.48(2) 1 calc PR A 2
H10E H 0.2671 0.8706 0.1403 0.188 Uiso 0.48(2) 1 calc PR A 2
H10F H 0.2138 0.9580 0.1205 0.188 Uiso 0.48(2) 1 calc PR A 2
N52 N 0.4057(3) 0.1248(6) 0.1001(4) 0.114(2) Uani 1 1 d . . .
C52 C 0.4150(3) 0.0780(6) 0.1540(4) 0.0752(19) Uani 1 1 d . . .
C53 C 0.4269(4) 0.0137(8) 0.2217(4) 0.121(3) Uani 1 1 d . . .
H53A H 0.4212 -0.0633 0.2072 0.181 Uiso 1 1 calc R . .
H53B H 0.3991 0.0341 0.2507 0.181 Uiso 1 1 calc R . .
H53C H 0.4685 0.0256 0.2539 0.181 Uiso 1 1 calc R . .
N54 N -0.1021(3) 0.3898(5) 0.0768(4) 0.0896(19) Uani 1 1 d . . .
C54 C -0.1059(2) 0.4524(5) 0.1208(3) 0.0573(14) Uani 1 1 d . . .
C55 C -0.1119(3) 0.5332(5) 0.1739(3) 0.0640(16) Uani 1 1 d . . .
H55A H -0.0860 0.5952 0.1719 0.096 Uiso 1 1 calc R . .
H55B H -0.0999 0.5028 0.2264 0.096 Uiso 1 1 calc R . .
H55C H -0.1539 0.5572 0.1602 0.096 Uiso 1 1 calc R . .

loop_
_atom_site_aniso_label
_atom_site_aniso_U_11
_atom_site_aniso_U_22
_atom_site_aniso_U_33
_atom_site_aniso_U_23
_atom_site_aniso_U_13
_atom_site_aniso_U_12
Pd1 0.02730(16) 0.02869(16) 0.02521(16) -0.00278(13) 0.00616(12) -0.00102(13)
Pd2 0.02789(17) 0.03755(19) 0.02678(17) 0.00195(14) 0.00744(13) -0.00182(14)
Cl1 0.0489(7) 0.0640(8) 0.0340(6) -0.0173(6) 0.0122(5) 0.0017(6)
Cl2 0.0521(8) 0.0983(12) 0.0362(7) 0.0233(7) 0.0118(6) -0.0062(7)
Cl3 0.0390(6) 0.0309(6) 0.0479(7) -0.0001(5) -0.0063(5) -0.0028(5)
Cl4 0.0273(5) 0.0340(6) 0.0528(7) 0.0008(5) -0.0002(5) -0.0016(4)
P1 0.0265(5) 0.0243(5) 0.0231(5) 0.0014(4) 0.0058(4) 0.0001(4)
P2 0.0255(5) 0.0284(5) 0.0252(5) -0.0016(4) 0.0060(4) -0.0016(4)
N2 0.0297(19) 0.0289(18) 0.0308(19) -0.0006(14) 0.0012(15) -0.0028(14)
N3 0.0260(18) 0.036(2) 0.0316(19) 0.0012(15) 0.0020(15) 0.0016(15)
C1 0.034(2) 0.039(2) 0.021(2) -0.0034(17) 0.0093(17) -0.0042(19)
N1 0.038(2) 0.043(2) 0.034(2) -0.0009(17) 0.0123(17) -0.0045(18)
C2 0.030(2) 0.067(3) 0.045(3) -0.001(2) 0.010(2) -0.012(2)
C3 0.097(6) 0.141(7) 0.082(5) -0.057(5) 0.034(4) -0.077(5)
C4 0.050(3) 0.087(5) 0.074(4) 0.011(3) 0.020(3) -0.016(3)
C5 0.044(4) 0.120(7) 0.145(8) 0.045(6) 0.024(4) 0.011(4)
C11 0.027(2) 0.029(2) 0.026(2) 0.0048(15) 0.0057(16) 0.0031(16)
C12 0.036(3) 0.042(3) 0.058(3) -0.011(2) 0.005(2) 0.004(2)
C13 0.038(3) 0.042(3) 0.072(4) 0.004(3) 0.005(3) 0.016(2)
C14 0.035(3) 0.048(3) 0.057(3) 0.010(2) -0.008(2) 0.005(2)
C15 0.057(4) 0.051(3) 0.068(4) -0.012(3) -0.020(3) 0.006(3)
C16 0.053(3) 0.036(3) 0.051(3) -0.006(2) -0.010(2) 0.014(2)
C17 0.036(2) 0.031(2) 0.033(2) 0.0051(18) 0.0143(19) 0.0003(18)
C18 0.032(2) 0.038(2) 0.040(3) 0.0078(19) 0.008(2) 0.0022(19)
C21 0.025(2) 0.027(2) 0.025(2) -0.0006(16) 0.0042(16) 0.0038(16)
C22 0.054(3) 0.035(2) 0.037(3) 0.0035(19) 0.021(2) 0.013(2)
C23 0.054(3) 0.047(3) 0.055(3) -0.011(2) 0.024(3) 0.015(2)
C24 0.036(3) 0.034(3) 0.069(4) -0.006(2) 0.000(3) 0.013(2)
C25 0.058(3) 0.034(3) 0.047(3) 0.015(2) 0.005(3) 0.010(2)
C26 0.042(3) 0.034(2) 0.030(2) 0.0024(18) 0.008(2) 0.0077(19)
C31 0.026(2) 0.031(2) 0.031(2) -0.0031(17) 0.0050(17) -0.0022(17)
C32 0.057(3) 0.039(3) 0.040(3) -0.002(2) 0.020(2) -0.005(2)
C33 0.064(3) 0.045(3) 0.055(3) 0.008(2) 0.026(3) -0.009(3)
C34 0.053(3) 0.035(3) 0.069(4) 0.004(3) 0.003(3) -0.015(2)
C35 0.079(4) 0.043(3) 0.053(3) -0.014(3) 0.004(3) -0.021(3)
C36 0.061(3) 0.044(3) 0.031(2) -0.003(2) 0.002(2) -0.008(2)
C37 0.039(2) 0.030(2) 0.030(2) -0.0034(17) 0.0124(19) 0.0011(18)
C38 0.030(2) 0.044(3) 0.038(3) -0.003(2) 0.010(2) 0.0025(19)
C41 0.027(2) 0.032(2) 0.029(2) 0.0014(16) 0.0047(17) -0.0029(16)
C42 0.035(3) 0.030(2) 0.051(3) 0.002(2) -0.002(2) 0.0004(19)
C43 0.037(3) 0.042(3) 0.064(3) 0.003(2) -0.011(2) 0.004(2)
C44 0.031(2) 0.050(3) 0.061(3) -0.007(2) -0.003(2) -0.008(2)
C45 0.037(3) 0.041(3) 0.073(4) 0.003(3) 0.003(3) -0.014(2)
C46 0.034(2) 0.035(3) 0.055(3) 0.007(2) 0.003(2) -0.0034(19)
C6 0.039(3) 0.050(3) 0.038(3) 0.000(2) 0.016(2) 0.002(2)
N6 0.047(3) 0.062(3) 0.048(3) 0.001(2) 0.025(2) 0.010(2)
C7 0.052(3) 0.076(4) 0.090(4) -0.012(3) 0.039(3) 0.014(3)
C8 0.101(14) 0.138(15) 0.21(3) -0.12(2) 0.020(16) 0.043(13)
C9 0.12(2) 0.25(3) 0.23(3) 0.15(3) 0.14(2) 0.10(2)
C10 0.053(8) 0.084(12) 0.111(9) -0.013(8) 0.023(7) 0.006(8)
C8B 0.040(10) 0.17(2) 0.33(5) -0.16(3) 0.06(2) -0.032(13)
C9B 0.16(3) 0.20(3) 0.34(4) 0.18(4) 0.15(4) 0.15(3)
C10B 0.070(11) 0.20(3) 0.127(11) -0.081(14) 0.068(10) 0.008(13)
N52 0.148(7) 0.101(5) 0.106(5) 0.043(4) 0.057(5) 0.008(5)
C52 0.080(5) 0.078(5) 0.076(5) 0.023(4) 0.036(4) 0.002(4)
C53 0.121(7) 0.164(9) 0.094(6) 0.064(6) 0.059(5) 0.030(6)
N54 0.087(4) 0.091(4) 0.093(5) -0.026(4) 0.030(4) 0.012(3)
C54 0.041(3) 0.078(4) 0.052(3) -0.002(3) 0.012(3) 0.007(3)
C55 0.069(4) 0.074(4) 0.049(3) -0.010(3) 0.017(3) -0.019(3)

loop_
_atom_type_symbol
_atom_type_description
_atom_type_scat_dispersion_real
_atom_type_scat_dispersion_imag
_atom_type_scat_source
C C 0.0033 0.0016 'International Tables Vol C Tables 4.2.6.8 and 6.1.1.4'
H H 0.0000 0.0000 'International Tables Vol C Tables 4.2.6.8 and 6.1.1.4'
N N 0.0061 0.0033 'International Tables Vol C Tables 4.2.6.8 and 6.1.1.4'
P P 0.1023 0.0942 'International Tables Vol C Tables 4.2.6.8 and 6.1.1.4'
Cl Cl 0.1484 0.1585 'International Tables Vol C Tables 4.2.6.8 and 6.1.1.4'
Pd Pd -0.9988 1.0072 'International Tables Vol C Tables 4.2.6.8 and 6.1.1.4'

loop_
_geom_angle_atom_site_label_1
_geom_angle_atom_site_label_2
_geom_angle_atom_site_label_3
_geom_angle
C1 Pd1 N2 173.85(15)
C1 Pd1 P1 91.99(12)
N2 Pd1 P1 84.05(10)
C1 Pd1 Cl1 92.81(12)
N2 Pd1 Cl1 91.00(10)
P1 Pd1 Cl1 174.80(5)
C6 Pd2 N3 172.81(17)
C6 Pd2 P2 91.61(14)
N3 Pd2 P2 84.18(10)
C6 Pd2 Cl2 92.40(14)
N3 Pd2 Cl2 91.65(10)
P2 Pd2 Cl2 175.63(5)
C21 P1 C11 107.36(18)
C21 P1 C17 108.34(19)
C11 P1 C17 108.22(19)
C21 P1 Pd1 116.78(13)
C11 P1 Pd1 113.54(14)
C17 P1 Pd1 102.13(14)
C31 P2 C41 107.33(19)
C31 P2 C37 109.4(2)
C41 P2 C37 107.88(19)
C31 P2 Pd2 116.38(14)
C41 P2 Pd2 113.07(14)
C37 P2 Pd2 102.37(14)
C18 N2 Pd1 115.9(3)
C38 N3 Pd2 116.7(3)
N1 C1 Pd1 175.8(4)
C1 N1 C2 175.7(4)
N1 C2 C3 106.0(4)
N1 C2 C5 107.2(4)
C3 C2 C5 112.6(6)
N1 C2 C4 108.3(4)
C3 C2 C4 111.6(5)
C5 C2 C4 110.8(5)
C16 C11 C12 118.7(4)
C16 C11 P1 123.2(3)
C12 C11 P1 118.1(3)
C13 C12 C11 120.6(4)
C14 C13 C12 120.5(5)
C13 C14 C15 119.4(5)
C14 C15 C16 120.4(5)
C11 C16 C15 120.4(5)
C18 C17 P1 107.8(3)
N2 C18 C17 108.4(3)
C26 C21 C22 119.2(4)
C26 C21 P1 120.9(3)
C22 C21 P1 119.8(3)
C23 C22 C21 120.0(4)
C24 C23 C22 120.5(5)
C25 C24 C23 120.0(4)
C24 C25 C26 120.4(4)
C21 C26 C25 119.9(4)
C32 C31 C36 119.3(4)
C32 C31 P2 120.2(3)
C36 C31 P2 120.4(3)
C33 C32 C31 120.2(5)
C34 C33 C32 120.5(5)
C35 C34 C33 119.7(5)
C34 C35 C36 120.9(5)
C35 C36 C31 119.3(5)
C38 C37 P2 108.0(3)
N3 C38 C37 108.1(3)
C42 C41 C46 119.5(4)
C42 C41 P2 122.5(3)
C46 C41 P2 117.8(3)
C41 C42 C43 119.8(4)
C44 C43 C42 120.8(4)
C43 C44 C45 119.4(4)
C44 C45 C46 120.6(5)
C45 C46 C41 119.9(4)
N6 C6 Pd2 173.2(5)
C6 N6 C7 175.5(5)
C8B C7 C9B 122.0(13)
C8B C7 N6 107.3(9)
C9B C7 N6 103.8(9)
C8B C7 C8 140.0(12)
C9B C7 C8 51.3(12)
N6 C7 C8 112.4(9)
C8B C7 C9 48.5(12)
C9B C7 C9 150.0(12)
N6 C7 C9 106.2(9)
C8 C7 C9 114.0(12)
C8B C7 C10B 109.7(11)
C9B C7 C10B 109.3(12)
N6 C7 C10B 102.8(7)
C8 C7 C10B 58.0(10)
C9 C7 C10B 62.7(11)
C8B C7 C10 62.4(11)
C9B C7 C10 61.9(13)
N6 C7 C10 108.2(7)
C8 C7 C10 107.1(10)
C9 C7 C10 108.8(11)
C10B C7 C10 149.0(9)
N52 C52 C53 177.6(9)
N54 C54 C55 178.0(7)

loop_
_geom_bond_atom_site_label_1
_geom_bond_atom_site_label_2
_geom_bond_distance
Pd1 C1 1.944(4)
Pd1 N2 2.053(3)
Pd1 P1 2.2318(11)
Pd1 Cl1 2.3370(11)
Pd2 C6 1.942(5)
Pd2 N3 2.047(3)
Pd2 P2 2.2241(11)
Pd2 Cl2 2.3464(13)
P1 C21 1.799(4)
P1 C11 1.808(4)
P1 C17 1.827(4)
P2 C31 1.800(4)
P2 C41 1.805(4)
P2 C37 1.815(4)
N2 C18 1.479(5)
N3 C38 1.482(5)
C1 N1 1.138(5)
N1 C2 1.476(6)
C2 C3 1.501(7)
C2 C5 1.504(7)
C2 C4 1.505(7)
C11 C16 1.368(6)
C11 C12 1.382(6)
C12 C13 1.381(6)
C13 C14 1.363(7)
C14 C15 1.371(7)
C15 C16 1.390(7)
C17 C18 1.509(6)
C21 C26 1.379(6)
C21 C22 1.388(6)
C22 C23 1.380(6)
C23 C24 1.372(7)
C24 C25 1.362(7)
C25 C26 1.392(6)
C31 C32 1.382(6)
C31 C36 1.390(6)
C32 C33 1.373(6)
C33 C34 1.368(7)
C34 C35 1.367(8)
C35 C36 1.382(7)
C37 C38 1.522(6)
C41 C42 1.377(6)
C41 C46 1.381(6)
C42 C43 1.385(6)
C43 C44 1.366(7)
C44 C45 1.373(7)
C45 C46 1.380(6)
C6 N6 1.135(6)
N6 C7 1.467(6)
C7 C8B 1.452(11)
C7 C9B 1.462(12)
C7 C8 1.485(11)
C7 C9 1.486(11)
C7 C10B 1.529(11)
C7 C10 1.541(10)
N52 C52 1.097(8)
C52 C53 1.415(9)
N54 C54 1.131(7)
C54 C55 1.419(8)

loop_
_geom_torsion_atom_site_label_1
_geom_torsion_atom_site_label_2
_geom_torsion_atom_site_label_3
_geom_torsion_atom_site_label_4
_geom_torsion
C1 Pd1 P1 C21 72.32(19)
N2 Pd1 P1 C21 -112.40(17)
Cl1 Pd1 P1 C21 -130.3(5)
C1 Pd1 P1 C11 -53.45(19)
N2 Pd1 P1 C11 121.84(17)
Cl1 Pd1 P1 C11 104.0(5)
C1 Pd1 P1 C17 -169.71(19)
N2 Pd1 P1 C17 5.57(17)
Cl1 Pd1 P1 C17 -12.3(5)
C6 Pd2 P2 C31 73.8(2)
N3 Pd2 P2 C31 -112.06(18)
Cl2 Pd2 P2 C31 -129.8(6)
C6 Pd2 P2 C41 -51.2(2)
N3 Pd2 P2 C41 123.00(18)
Cl2 Pd2 P2 C41 105.2(6)
C6 Pd2 P2 C37 -166.9(2)
N3 Pd2 P2 C37 7.22(17)
Cl2 Pd2 P2 C37 -10.5(6)
C1 Pd1 N2 C18 71.9(15)
P1 Pd1 N2 C18 21.8(3)
Cl1 Pd1 N2 C18 -159.8(3)
C6 Pd2 N3 C38 74.0(14)
P2 Pd2 N3 C38 19.7(3)
Cl2 Pd2 N3 C38 -161.7(3)
N2 Pd1 C1 N1 15(6)
P1 Pd1 C1 N1 65(5)
Cl1 Pd1 C1 N1 -113(5)
Pd1 C1 N1 C2 -25(11)
C1 N1 C2 C3 -55(6)
C1 N1 C2 C5 66(6)
C1 N1 C2 C4 -174(6)
C21 P1 C11 C16 2.6(5)
C17 P1 C11 C16 -114.2(4)
Pd1 P1 C11 C16 133.2(4)
C21 P1 C11 C12 -175.4(4)
C17 P1 C11 C12 67.9(4)
Pd1 P1 C11 C12 -44.8(4)
C16 C11 C12 C13 -1.6(7)
P1 C11 C12 C13 176.5(4)
C11 C12 C13 C14 0.4(8)
C12 C13 C14 C15 0.6(9)
C13 C14 C15 C16 -0.4(9)
C12 C11 C16 C15 1.8(8)
P1 C11 C16 C15 -176.2(4)
C14 C15 C16 C11 -0.8(9)
C21 P1 C17 C18 92.9(3)
C11 P1 C17 C18 -151.0(3)
Pd1 P1 C17 C18 -31.0(3)
Pd1 N2 C18 C17 -47.6(4)
P1 C17 C18 N2 49.4(4)
C11 P1 C21 C26 110.4(4)
C17 P1 C21 C26 -132.9(3)
Pd1 P1 C21 C26 -18.4(4)
C11 P1 C21 C22 -66.5(4)
C17 P1 C21 C22 50.2(4)
Pd1 P1 C21 C22 164.7(3)
C26 C21 C22 C23 0.0(7)
P1 C21 C22 C23 177.0(4)
C21 C22 C23 C24 0.0(8)
C22 C23 C24 C25 -0.1(8)
C23 C24 C25 C26 0.2(8)
C22 C21 C26 C25 0.0(7)
P1 C21 C26 C25 -176.9(4)
C24 C25 C26 C21 -0.1(7)
C41 P2 C31 C32 -69.9(4)
C37 P2 C31 C32 46.9(4)
Pd2 P2 C31 C32 162.3(3)
C41 P2 C31 C36 106.4(4)
C37 P2 C31 C36 -136.8(4)
Pd2 P2 C31 C36 -21.4(4)
C36 C31 C32 C33 1.4(7)
P2 C31 C32 C33 177.7(4)
C31 C32 C33 C34 -1.7(8)
C32 C33 C34 C35 0.3(9)
C33 C34 C35 C36 1.2(9)
C34 C35 C36 C31 -1.5(9)
C32 C31 C36 C35 0.1(7)
P2 C31 C36 C35 -176.2(4)
C31 P2 C37 C38 92.1(3)
C41 P2 C37 C38 -151.4(3)
Pd2 P2 C37 C38 -31.9(3)
Pd2 N3 C38 C37 -45.1(4)
P2 C37 C38 N3 48.5(4)
C31 P2 C41 C42 -10.9(4)
C37 P2 C41 C42 -128.8(4)
Pd2 P2 C41 C42 118.8(4)
C31 P2 C41 C46 173.6(4)
C37 P2 C41 C46 55.8(4)
Pd2 P2 C41 C46 -56.7(4)
C46 C41 C42 C43 -0.2(7)
P2 C41 C42 C43 -175.6(4)
C41 C42 C43 C44 -0.3(8)
C42 C43 C44 C45 1.0(9)
C43 C44 C45 C46 -1.0(9)
C44 C45 C46 C41 0.4(8)
C42 C41 C46 C45 0.2(7)
P2 C41 C46 C45 175.8(4)
N3 Pd2 C6 N6 19(5)
P2 Pd2 C6 N6 73(4)
Cl2 Pd2 C6 N6 -105(4)
Pd2 C6 N6 C7 66(9)
C6 N6 C7 C8B -47(7)
C6 N6 C7 C9B -177(100)
C6 N6 C7 C8 129(7)
C6 N6 C7 C9 4(7)
C6 N6 C7 C10B 69(7)
C6 N6 C7 C10 -113(7)
